data_2014185
loop_
_publ_author_name
'Harvey, Miguel Angel'
'Baggio, Sergio'
'Iba\~nez, Andr\'es'
'Baggio, Ricardo'

_publ_section_title
;Bis(acetato-\k^2^<i>O</i>,<i>O</i>')(2,9-dimethyl-1,10-phenanthroline-\k^2^<i>N</i>,<i>N</i>')mercury(II)
 in two differently hydrated crystal forms
;
_journal_issue 8
_journal_name_full 'Acta Crystallographica Section C'
_journal_page_first m382
_journal_page_last m385
_journal_paper_doi 10.1107/S0108270104014131
_journal_volume 60
_journal_year 2004
_chemical_formula_iupac '[Hg (C2 H3 O2)2 (C14 H12 N2)]'
_chemical_formula_moiety 'C18 H18 Hg N2 O4'
_chemical_formula_sum 'C18 H18 Hg N2 O4'
_chemical_formula_weight 526.93
_chemical_name_systematic
;
bis(acetato-\k^2^O,O')(2,9-dimethyl-1,10-phenanthroline-\k^2^N,N')mercury(II)
;
_space_group_IT_number 2
_symmetry_cell_setting triclinic
_symmetry_space_group_name_Hall '-P 1'
_symmetry_space_group_name_H-M 'P -1'
_atom_sites_solution_hydrogens geom
_atom_sites_solution_primary direct
_atom_sites_solution_secondary difmap
_audit_creation_method SHELXL97
_cell_angle_alpha 83.167(3)
_cell_angle_beta 76.646(4)
_cell_angle_gamma 66.027(3)
_cell_formula_units_Z 2
_cell_length_a 8.3619(15)
_cell_length_b 9.4973(18)
_cell_length_c 12.349(2)
_cell_measurement_reflns_used 187
_cell_measurement_temperature 293(2)
_cell_measurement_theta_max 25.04
_cell_measurement_theta_min 1.98
_cell_volume 871.5(3)
_computing_cell_refinement SMART
_computing_data_collection 'SMART (Bruker, 2001)'
_computing_data_reduction 'SAINT (Bruker, 2000)'
_computing_molecular_graphics 'XP in SHELXTL/PC (Sheldrick, 1994)'
_computing_publication_material SHELXL97
_computing_structure_refinement 'SHELXL97 (Sheldrick, 1997)'
_computing_structure_solution 'SHELXS97 (Sheldrick, 1997)'
_diffrn_ambient_temperature 293(2)
_diffrn_measured_fraction_theta_full 0.979
_diffrn_measured_fraction_theta_max 0.871
_diffrn_measurement_device_type 'Bruker SMART CCD area-detector'
_diffrn_measurement_method '\f and \w'
_diffrn_radiation_monochromator graphite
_diffrn_radiation_source 'fine-focus sealed tube'
_diffrn_radiation_type MoK\a
_diffrn_radiation_wavelength 0.71073
_diffrn_reflns_av_R_equivalents 0.0537
_diffrn_reflns_av_sigmaI/netI 0.1743
_diffrn_reflns_limit_h_max 11
_diffrn_reflns_limit_h_min -10
_diffrn_reflns_limit_k_max 11
_diffrn_reflns_limit_k_min -11
_diffrn_reflns_limit_l_max 15
_diffrn_reflns_limit_l_min -11
_diffrn_reflns_number 7356
_diffrn_reflns_theta_full 25.00
_diffrn_reflns_theta_max 27.97
_diffrn_reflns_theta_min 1.70
_diffrn_standards_decay_% <2
_diffrn_standards_number 0
_exptl_absorpt_coefficient_mu 8.855
_exptl_absorpt_correction_T_max 0.41
_exptl_absorpt_correction_T_min 0.22
_exptl_absorpt_correction_type multi-scan
_exptl_absorpt_process_details 'SADABS (Sheldrick, 1996) in SAINT (Bruker, 2000)'
_exptl_crystal_colour 'pale yellow'
_exptl_crystal_density_diffrn 2.008
_exptl_crystal_density_meas ?
_exptl_crystal_density_method 'not measured'
_exptl_crystal_description prism
_exptl_crystal_F_000 504
_exptl_crystal_size_max 0.25
_exptl_crystal_size_mid 0.14
_exptl_crystal_size_min 0.10
_refine_diff_density_max 0.763
_refine_diff_density_min -0.775
_refine_ls_extinction_method none
_refine_ls_goodness_of_fit_ref 0.807
_refine_ls_hydrogen_treatment constr
_refine_ls_matrix_type full
_refine_ls_number_parameters 230
_refine_ls_number_reflns 3659
_refine_ls_number_restraints 0
_refine_ls_restrained_S_all 0.807
_refine_ls_R_factor_all 0.1106
_refine_ls_R_factor_gt 0.0501
_refine_ls_shift/su_max 0.007
_refine_ls_shift/su_mean 0.001
_refine_ls_structure_factor_coef Fsqd
_refine_ls_weighting_details 'calc w = 1/[\s^2^(Fo^2^)+(0.0119P)^2^] where P = (Fo^2^+2Fc^2^)/3'
_refine_ls_weighting_scheme calc
_refine_ls_wR_factor_gt 0.0729
_refine_ls_wR_factor_ref 0.0842
_reflns_number_gt 1839
_reflns_number_total 3659
_reflns_threshold_expression I>2\s(I)
_cod_data_source_file hj1012.cif
_cod_data_source_block I
_cod_depositor_comments
;
The following automatic conversions were performed:

'_exptl_crystal_density_meas' value 'not measured' was changed to '?'
- the value is perceived as not measured.

Automatic conversion script
Id: cif_fix_values 3008 2015-01-20 13:52:24Z robertas 
;
_cod_original_sg_symbol_H-M P-1
_cod_database_code 2014185
_cod_database_fobs_code 2014185

loop_
_symmetry_equiv_pos_as_xyz
'x, y, z'
'-x, -y, -z'

loop_
_atom_site_label
_atom_site_fract_x
_atom_site_fract_y
_atom_site_fract_z
_atom_site_U_iso_or_equiv
_atom_site_adp_type
_atom_site_calc_flag
_atom_site_refinement_flags
_atom_site_occupancy
_atom_site_disorder_assembly
_atom_site_disorder_group
_atom_site_type_symbol
Hg 0.29190(5) 0.23364(5) 0.25232(4) 0.04944(17) Uani d . 1 . . Hg
N1 0.0763(11) 0.4703(10) 0.2192(8) 0.046(2) Uani d . 1 . . N
N2 0.0679(10) 0.2932(9) 0.4099(7) 0.041(2) Uani d . 1 . . N
C1 0.0953(17) 0.5520(14) 0.1201(11) 0.063(4) Uani d . 1 . . C
C2 -0.0509(17) 0.6894(14) 0.1087(11) 0.063(4) Uani d . 1 . . C
H2A -0.0434 0.7496 0.0441 0.075 Uiso calc R 1 . . H
C3 -0.2015(17) 0.7384(13) 0.1870(13) 0.071(4) Uani d . 1 . . C
H3A -0.2962 0.8283 0.1731 0.085 Uiso calc R 1 . . H
C4 -0.2211(15) 0.6571(12) 0.2907(10) 0.048(3) Uani d . 1 . . C
C5 -0.3727(15) 0.7074(14) 0.3775(11) 0.063(4) Uani d . 1 . . C
H5A -0.4691 0.7991 0.3694 0.075 Uiso calc R 1 . . H
C6 -0.3766(14) 0.6221(14) 0.4715(12) 0.065(4) Uani d . 1 . . C
H6A -0.4768 0.6556 0.5287 0.079 Uiso calc R 1 . . H
C7 -0.2280(14) 0.4782(15) 0.4865(10) 0.057(3) Uani d . 1 . . C
C8 -0.2248(16) 0.3855(16) 0.5846(10) 0.063(4) Uani d . 1 . . C
H8A -0.3188 0.4163 0.6457 0.076 Uiso calc R 1 . . H
C9 -0.0784(16) 0.2468(14) 0.5881(11) 0.063(4) Uani d . 1 . . C
H9A -0.0790 0.1822 0.6508 0.076 Uiso calc R 1 . . H
C10 0.0676(15) 0.2023(14) 0.5014(10) 0.054(3) Uani d . 1 . . C
C11 -0.0758(13) 0.4281(13) 0.3986(9) 0.044(3) Uani d . 1 . . C
C12 -0.0680(14) 0.5188(12) 0.2973(10) 0.047(3) Uani d . 1 . . C
C13 0.2614(13) 0.4906(12) 0.0340(9) 0.061(3) Uani d . 1 . . C
C14 0.2313(13) 0.0511(12) 0.5036(9) 0.058(3) Uani d . 1 . . C
O1A 0.2819(9) 0.1215(9) 0.0924(6) 0.067(2) Uani d . 1 . . O
O2A 0.2975(10) -0.0280(9) 0.2395(7) 0.072(3) Uani d . 1 . . O
C1A 0.2938(13) -0.0068(14) 0.1366(11) 0.049(3) Uani d . 1 . . C
C2A 0.3056(14) -0.1336(14) 0.0679(11) 0.079(4) Uani d . 1 . . C
O1B 0.5751(9) 0.1283(10) 0.2648(7) 0.072(3) Uani d . 1 . . O
O2B 0.5414(10) 0.3585(11) 0.2195(8) 0.092(3) Uani d . 1 . . O
C1B 0.644(2) 0.2245(15) 0.2348(10) 0.072(4) Uani d . 1 . . C
C2B 0.8418(12) 0.1854(15) 0.2240(10) 0.080(5) Uani d . 1 . . C

loop_
_atom_site_aniso_label
_atom_site_aniso_U_11
_atom_site_aniso_U_22
_atom_site_aniso_U_33
_atom_site_aniso_U_12
_atom_site_aniso_U_13
_atom_site_aniso_U_23
Hg 0.0366(3) 0.0391(3) 0.0633(3) -0.00673(19) -0.0086(2) 0.0007(2)
N1 0.037(6) 0.033(6) 0.064(7) 0.000(5) -0.020(5) -0.013(5)
N2 0.034(5) 0.027(5) 0.057(7) -0.007(4) -0.006(5) -0.008(5)
C1 0.072(9) 0.042(8) 0.087(11) -0.023(7) -0.045(9) 0.013(8)
C2 0.084(10) 0.067(10) 0.066(10) -0.054(9) -0.030(9) 0.012(8)
C3 0.075(10) 0.041(8) 0.107(13) -0.017(8) -0.061(9) 0.023(9)
C4 0.046(8) 0.027(7) 0.073(10) -0.009(6) -0.025(7) -0.009(7)
C5 0.044(8) 0.043(9) 0.093(12) -0.006(7) -0.019(8) -0.004(8)
C6 0.020(6) 0.047(9) 0.124(14) -0.008(6) -0.005(8) -0.024(8)
C7 0.040(7) 0.095(11) 0.046(9) -0.036(7) -0.007(7) -0.015(8)
C8 0.078(10) 0.101(12) 0.031(8) -0.062(9) 0.013(7) -0.028(8)
C9 0.074(9) 0.056(9) 0.079(11) -0.039(8) -0.027(8) 0.003(8)
C10 0.068(9) 0.075(10) 0.042(8) -0.056(8) 0.004(7) -0.008(7)
C11 0.035(7) 0.056(8) 0.049(8) -0.027(6) -0.004(6) -0.009(7)
C12 0.045(7) 0.032(7) 0.064(9) -0.014(6) -0.017(7) 0.002(6)
C13 0.037(7) 0.055(8) 0.068(9) -0.008(6) 0.009(6) 0.005(7)
C14 0.050(7) 0.043(8) 0.052(8) 0.011(6) -0.010(6) -0.003(6)
O1A 0.088(6) 0.045(5) 0.072(6) -0.028(5) -0.022(5) 0.003(5)
O2A 0.079(6) 0.057(6) 0.081(7) -0.020(5) -0.033(6) 0.007(5)
C1A 0.026(6) 0.048(8) 0.062(9) -0.009(6) -0.006(6) 0.012(7)
C2A 0.091(10) 0.060(9) 0.088(11) -0.026(7) -0.013(8) -0.039(8)
O1B 0.054(5) 0.062(6) 0.102(8) -0.027(5) -0.017(5) 0.007(5)
O2B 0.060(6) 0.083(7) 0.129(9) -0.039(4) 0.004(6) 0.007(7)
C1B 0.115(12) 0.034(8) 0.033(8) 0.003(8) -0.013(8) -0.003(7)
C2B 0.018(6) 0.142(13) 0.075(10) -0.031(7) -0.023(6) 0.040(9)

loop_
_atom_type_symbol
_atom_type_description
_atom_type_scat_dispersion_real
_atom_type_scat_dispersion_imag
_atom_type_scat_source
C C 0.0033 0.0016 'International Tables Vol C Tables 4.2.6.8 and 6.1.1.4'
H H 0.0000 0.0000 'International Tables Vol C Tables 4.2.6.8 and 6.1.1.4'
N N 0.0061 0.0033 'International Tables Vol C Tables 4.2.6.8 and 6.1.1.4'
O O 0.0106 0.0060 'International Tables Vol C Tables 4.2.6.8 and 6.1.1.4'
Hg Hg -2.3894 9.2266 'International Tables Vol C Tables 4.2.6.8 and 6.1.1.4'

loop_
_geom_angle_atom_site_label_1
_geom_angle_atom_site_label_2
_geom_angle_atom_site_label_3
_geom_angle
_geom_angle_publ_flag
O1B Hg N1 140.1(3) ?
O1B Hg N2 121.0(3) ?
N1 Hg N2 72.6(3) y
O1B Hg O1A 104.3(3) ?
N1 Hg O1A 93.9(3) ?
N2 Hg O1A 123.7(3) ?
O1B Hg O2A 89.5(3) ?
N1 Hg O2A 129.0(3) ?
N2 Hg O2A 93.9(3) ?
O1A Hg O2A 52.6(2) y
O1B Hg O2B 49.3(3) y
N1 Hg O2B 90.8(3) ?
N2 Hg O2B 119.4(3) ?
O1A Hg O2B 115.0(3) ?
O2A Hg O2B 135.6(3) ?
C12 N1 C1 122.3(10) ?
C12 N1 Hg 116.1(8) ?
C1 N1 Hg 121.6(8) ?
C10 N2 C11 121.7(10) ?
C10 N2 Hg 124.7(7) ?
C11 N2 Hg 113.4(7) ?
N1 C1 C2 115.4(12) ?
N1 C1 C13 119.9(11) ?
C2 C1 C13 124.7(13) ?
C3 C2 C1 122.9(13) ?
C3 C2 H2A 118.6 ?
C1 C2 H2A 118.5 ?
C2 C3 C4 122.3(12) ?
C2 C3 H3A 118.9 ?
C4 C3 H3A 118.8 ?
C5 C4 C12 123.5(12) ?
C5 C4 C3 124.4(12) ?
C12 C4 C3 112.0(11) ?
C6 C5 C4 119.4(12) ?
C6 C5 H5A 120.3 ?
C4 C5 H5A 120.3 ?
C5 C6 C7 121.6(12) ?
C5 C6 H6A 119.2 ?
C7 C6 H6A 119.2 ?
C8 C7 C11 117.6(12) ?
C8 C7 C6 123.6(12) ?
C11 C7 C6 118.7(12) ?
C9 C8 C7 118.7(11) ?
C9 C8 H8A 120.7 ?
C7 C8 H8A 120.6 ?
C8 C9 C10 122.0(13) ?
C8 C9 H9A 119.0 ?
C10 C9 H9A 119.0 ?
N2 C10 C9 119.3(12) ?
N2 C10 C14 117.6(10) ?
C9 C10 C14 123.1(12) ?
N2 C11 C7 120.5(11) ?
N2 C11 C12 118.8(10) ?
C7 C11 C12 120.6(11) ?
N1 C12 C4 125.1(11) ?
N1 C12 C11 118.8(10) ?
C4 C12 C11 116.1(11) ?
C1A O1A Hg 97.2(8) ?
C1A O2A Hg 91.7(7) ?
O1A C1A O2A 118.4(12) ?
O1A C1A C2A 120.3(12) ?
O2A C1A C2A 121.3(12) ?
C1B O1B O2B 31.4(7) ?
C1B O1B Hg 109.4(9) ?
O2B O1B Hg 78.4(3) ?
C1B O2B O1B 31.7(9) ?
C1B O2B Hg 83.7(9) ?
O1B O2B Hg 52.2(2) ?
O1B C1B O2B 116.9(14) ?
O1B C1B C2B 123.0(11) ?
O2B C1B C2B 119.9(14) ?

loop_
_geom_bond_atom_site_label_1
_geom_bond_atom_site_label_2
_geom_bond_site_symmetry_2
_geom_bond_distance
_geom_bond_publ_flag
Hg O1B . 2.200(7) y
Hg N1 . 2.302(8) y
Hg N2 . 2.309(8) y
Hg O1A . 2.385(7) y
Hg O2A . 2.489(8) y
Hg O2B . 2.726(8) y
N1 C12 . 1.310(12) ?
N1 C1 . 1.381(14) ?
N2 C10 . 1.338(13) ?
N2 C11 . 1.374(11) ?
C1 C2 . 1.399(14) ?
C1 C13 . 1.485(14) ?
C2 C3 . 1.344(14) ?
C2 H2A . 0.9300 ?
C3 C4 . 1.426(15) ?
C3 H3A . 0.9300 ?
C4 C5 . 1.409(14) ?
C4 C12 . 1.424(13) ?
C5 C6 . 1.335(15) ?
C5 H5A . 0.9300 ?
C6 C7 . 1.453(14) ?
C6 H6A . 0.9300 ?
C7 C8 . 1.409(15) ?
C7 C11 . 1.420(13) ?
C8 C9 . 1.392(14) ?
C8 H8A . 0.9300 ?
C9 C10 . 1.378(14) ?
C9 H9A . 0.9300 ?
C10 C14 . 1.532(14) ?
C11 C12 . 1.437(14) ?
O1A C1A . 1.250(12) ?
O2A C1A . 1.268(12) ?
C1A C2A . 1.513(14) ?
O1B C1B . 1.243(15) ?
O1B O2B . 2.110(12) ?
O2B C1B . 1.232(12) ?
C1B C2B . 1.521(16) ?
